data_4133463
loop_
_publ_author_name
'Baxter, Amanda F.'
'Martin, Igor'
'Christe, Karl O.'
'Haiges, Ralf'

_publ_section_title
;
 Formamidinium Nitroformate: An Insensitive RDX Alternative.
;
_journal_issue 44
_journal_name_full 'Journal of the American Chemical Society'
_journal_page_first 15089
_journal_page_last 15098
_journal_paper_doi 10.1021/jacs.8b10200
_journal_volume 140
_journal_year 2018
_chemical_formula_moiety 'C N3 O6, C H6 N'
_chemical_formula_sum 'C2 H6 N4 O6'
_chemical_formula_weight 182.09
_chemical_name_systematic 'methylammonium nitroformate'
_space_group_crystal_system orthorhombic
_space_group_IT_number 62
_space_group_name_Hall '-P 2ac 2n'
_space_group_name_H-M_alt 'P n m a'
_symmetry_Int_Tables_number 62
_audit_creation_date 2018-08-20
_audit_creation_method
;
Olex2 1.2
(compiled 2018.05.29 svn.r3510 for OlexSys, GUI svn.r5506)
;
_cell_angle_alpha 90
_cell_angle_beta 90
_cell_angle_gamma 90
_cell_formula_units_Z 4
_cell_length_a 8.226(2)
_cell_length_b 8.403(2)
_cell_length_c 10.367(3)
_cell_measurement_reflns_used 5183
_cell_measurement_temperature 100(1)
_cell_measurement_theta_max 29.756
_cell_measurement_theta_min 3.120
_cell_volume 716.6(3)
_computing_cell_refinement 'SAINT v8.37A (Bruker, 2015)'
_computing_data_reduction 'SAINT v8.37A (Bruker, 2015)'
_computing_molecular_graphics 'Olex2 (Dolomanov et al., 2009)'
_computing_publication_material 'Olex2 (Dolomanov et al., 2009)'
_computing_structure_refinement 'olex2.refine (Bourhis et al., 2015)'
_computing_structure_solution 'ShelXT (Sheldrick, 2015)'
_diffrn_ambient_temperature 99.99
_diffrn_detector_area_resol_mean 8.3333
_diffrn_measured_fraction_theta_full 0.9983
_diffrn_measured_fraction_theta_max 0.9983
_diffrn_measurement_device_type 'Bruker APEX II CCD'
_diffrn_measurement_method 'omega- and phi-scans'
_diffrn_radiation_type 'Mo K\a'
_diffrn_radiation_wavelength 0.71073
_diffrn_reflns_av_R_equivalents 0.0403
_diffrn_reflns_av_unetI/netI 0.0146
_diffrn_reflns_limit_h_max 11
_diffrn_reflns_limit_h_min -11
_diffrn_reflns_limit_k_max 11
_diffrn_reflns_limit_k_min -11
_diffrn_reflns_limit_l_max 14
_diffrn_reflns_limit_l_min -14
_diffrn_reflns_number 16233
_diffrn_reflns_theta_full 30.4997
_diffrn_reflns_theta_max 30.50
_diffrn_reflns_theta_min 3.12
_exptl_absorpt_coefficient_mu 0.167
_exptl_absorpt_correction_T_max 0.7461
_exptl_absorpt_correction_T_min 0.6248
_exptl_absorpt_correction_type multi-scan
_exptl_absorpt_process_details
'SADABS-2016/2 (Bruker,2016/2) was used for absorption correction. wR2(int) was 0.0632 before and 0.0496 after correction. The Ratio of minimum to maximum transmission is 0.8374. The \l/2 correction factor is Not present.'
_exptl_crystal_colour 'clear light yellow'
_exptl_crystal_colour_lustre clear
_exptl_crystal_colour_modifier light
_exptl_crystal_colour_primary yellow
_exptl_crystal_density_diffrn 1.6876
_exptl_crystal_description prism
_exptl_crystal_F_000 376.3019
_exptl_crystal_size_max 0.418
_exptl_crystal_size_mid 0.286
_exptl_crystal_size_min 0.194
_refine_diff_density_max 0.2813
_refine_diff_density_min -0.2654
_refine_diff_density_rms 0.0515
_refine_ls_d_res_high 0.7002
_refine_ls_d_res_low 6.5278
_refine_ls_goodness_of_fit_ref 1.0816
_refine_ls_hydrogen_treatment refall
_refine_ls_matrix_type full
_refine_ls_number_constraints 1
_refine_ls_number_parameters 106
_refine_ls_number_reflns 1158
_refine_ls_number_restraints 0
_refine_ls_restrained_S_all 1.0816
_refine_ls_R_factor_all 0.0429
_refine_ls_R_factor_gt 0.0350
_refine_ls_shift/su_max 0.0023
_refine_ls_shift/su_mean 0.0005
_refine_ls_structure_factor_coef Fsqd
_refine_ls_weighting_details 'w=1/[\s^2^(Fo^2^)+(0.0446P)^2^+0.2260P] where P=(Fo^2^+2Fc^2^)/3'
_refine_ls_weighting_scheme calc
_refine_ls_wR_factor_gt 0.0915
_refine_ls_wR_factor_ref 0.0975
_reflns_Friedel_coverage 0.0
_reflns_limit_h_max 11
_reflns_limit_h_min 0
_reflns_limit_k_max 11
_reflns_limit_k_min 0
_reflns_limit_l_max 14
_reflns_limit_l_min 0
_reflns_number_gt 979
_reflns_number_total 1158
_reflns_threshold_expression I>=2u(I)
_cod_data_source_file Comp4.cif
_cod_data_source_block mo_Comp4
_cod_database_code 4133463
_olex2_refinement_description
;
1. Others
 Sof(O2A)=Sof(O1A)=1-FVAR(1)
 Sof(O1)=Sof(O2)=FVAR(1)
 Fixed Sof: N3(0.5) O4(0.5) O3(0.5)
;
_olex2_submission_special_instructions 'No special instructions were received'

loop_
_space_group_symop_id
_space_group_symop_operation_xyz
1 x,y,z
2 x+1/2,-y+1/2,-z+1/2
3 -x,y+1/2,-z
4 -x+1/2,-y,z+1/2
5 -x,-y,-z
6 -x-1/2,y-1/2,z-1/2
7 x,-y-1/2,z
8 x-1/2,y,-z-1/2

loop_
_atom_site_label
_atom_site_type_symbol
_atom_site_fract_x
_atom_site_fract_y
_atom_site_fract_z
_atom_site_U_iso_or_equiv
_atom_site_adp_type
_atom_site_occupancy
_atom_site_site_symmetry_order
_atom_site_refinement_flags_posn
_atom_site_refinement_flags_adp
_atom_site_refinement_flags_occupancy
_atom_site_disorder_group
O1 O 0.7870(9) 0.5958(8) 0.5245(8) 0.0274(7) Uani 0.50(4) 1 . . . 1
O2 O 0.6182(8) 0.5042(16) 0.3776(9) 0.0289(10) Uani 0.50(4) 1 . . . 1
N1 N 1.10913(15) 0.75 0.55636(11) 0.0229(3) Uani 1.000000 2 S T P .
N2 N 0.67964(10) 0.60533(11) 0.43493(8) 0.0267(2) Uani 1.000000 1 . . . .
C2 C 0.61373(16) 0.75 0.40411(14) 0.0271(3) Uani 1.000000 2 S T P .
C1 C 1.0918(2) 0.75 0.69891(14) 0.0284(3) Uani 1.000000 2 S T P .
N3 N 0.48092(17) 0.7274(6) 0.31148(14) 0.0224(10) Uani 0.500000 1 . . . -1
O4 O 0.35460(18) 0.7977(3) 0.34145(16) 0.0536(9) Uani 0.500000 1 . . . -1
O3 O 0.5022(2) 0.6619(2) 0.20882(14) 0.0366(4) Uani 0.500000 1 . . . -1
H1a H 1.018(3) 0.75 0.516(2) 0.035(5) Uiso 1.000000 2 S T P .
H1b H 1.164(2) 0.835(2) 0.5300(16) 0.050(5) Uiso 1.000000 1 . . . .
H1c H 1.031(2) 0.8444(19) 0.7256(17) 0.056(5) Uiso 1.000000 1 . . . .
H1d H 1.197(3) 0.75 0.739(3) 0.051(6) Uiso 1.000000 2 S T P .
O2A O 0.6147(6) 0.4635(14) 0.3992(9) 0.0250(11) Uani 0.50(4) 1 . . . 2
O1A O 0.8101(13) 0.5936(8) 0.4920(17) 0.0325(17) Uani 0.50(4) 1 . . . 2

loop_
_atom_site_aniso_label
_atom_site_aniso_U_11
_atom_site_aniso_U_22
_atom_site_aniso_U_33
_atom_site_aniso_U_12
_atom_site_aniso_U_13
_atom_site_aniso_U_23
O1 0.0224(13) 0.0344(14) 0.0254(17) -0.0077(10) -0.0019(12) -0.0019(12)
O2 0.0326(12) 0.018(2) 0.0367(19) -0.0050(14) -0.0042(11) -0.0106(16)
N1 0.0163(5) 0.0329(6) 0.0195(5) -0.000000 -0.0010(4) 0.000000
N2 0.0156(4) 0.0361(5) 0.0285(4) -0.0043(3) 0.0001(3) -0.0074(4)
C2 0.0140(6) 0.0455(9) 0.0217(6) -0.000000 -0.0021(5) 0.000000
C1 0.0285(7) 0.0369(8) 0.0198(6) -0.000000 0.0031(5) 0.000000
N3 0.0170(5) 0.032(3) 0.0185(6) -0.0049(7) -0.0004(4) -0.0003(7)
O4 0.0164(6) 0.111(3) 0.0335(7) 0.0127(9) -0.0038(5) -0.0151(10)
O3 0.0464(9) 0.0466(10) 0.0167(6) -0.0009(8) -0.0027(6) -0.0050(6)
O2A 0.0203(10) 0.015(2) 0.0400(19) -0.0054(12) -0.0007(10) -0.0094(16)
O1A 0.025(2) 0.0233(11) 0.049(4) -0.0057(12) -0.018(2) 0.0083(18)

loop_
_atom_type_symbol
_atom_type_scat_dispersion_real
_atom_type_scat_dispersion_imag
_atom_type_scat_Cromer_Mann_a1
_atom_type_scat_Cromer_Mann_a2
_atom_type_scat_Cromer_Mann_a3
_atom_type_scat_Cromer_Mann_a4
_atom_type_scat_Cromer_Mann_b1
_atom_type_scat_Cromer_Mann_b2
_atom_type_scat_Cromer_Mann_b3
_atom_type_scat_Cromer_Mann_b4
_atom_type_scat_Cromer_Mann_c
_atom_type_scat_source
_atom_type_scat_dispersion_source
H 0.00000 0.00000 0.49300 0.32291 0.14019 0.04081 10.51090 26.12570 3.14236 57.79970 0.0030380000826 'International Tables Volume C Table 6.1.1.4 (pp. 500-502)' 'Henke, Gullikson and Davis, At. Data and Nucl. Data Tables, 1993, 54, 2'
C 0.00347 0.00161 2.31000 1.02000 1.58860 0.86500 20.84390 10.20750 0.56870 51.65120 0.215599998832 'International Tables Volume C Table 6.1.1.4 (pp. 500-502)' 'Henke, Gullikson and Davis, At. Data and Nucl. Data Tables, 1993, 54, 2'
O 0.01158 0.00611 3.04850 2.28680 1.54630 0.86700 13.27710 5.70110 0.32390 32.90890 0.250800013542 'International Tables Volume C Table 6.1.1.4 (pp. 500-502)' 'Henke, Gullikson and Davis, At. Data and Nucl. Data Tables, 1993, 54, 2'
N 0.00653 0.00323 12.21260 3.13220 2.01250 1.16630 0.00570 9.89330 28.99750 0.58260 -11.5290002823 'International Tables Volume C Table 6.1.1.4 (pp. 500-502)' 'Henke, Gullikson and Davis, At. Data and Nucl. Data Tables, 1993, 54, 2'

loop_
_geom_angle_atom_site_label_1
_geom_angle_atom_site_label_2
_geom_angle_atom_site_label_3
_geom_angle
_geom_angle_site_symmetry_1
_geom_angle_site_symmetry_3
H1a N1 C1 113.5(14) . .
H1b N1 C1 110.8(11) 7_575 .
H1b N1 C1 110.8(11) . .
H1b N1 H1a 107.1(13) 7_575 .
H1b N1 H1a 107.1(13) . .
H1b N1 H1b 107(2) 7_575 .
O2 N2 O1 128.9(7) . .
O1A N2 O2A 113.9(6) . .
N2 C2 N2 125.26(12) 7_575 .
N3 C2 N2 109.44(19) . .
N3 C2 N2 109.44(19) 7_575 7_575
N3 C2 N2 124.3(2) . 7_575
N3 C2 N2 124.3(2) 7_575 .
N3 C2 N3 14.9(4) 7_575 .
H1c C1 N1 109.3(10) 7_575 .
H1c C1 N1 109.3(10) . .
H1c C1 H1c 108(2) 7_575 .
H1d C1 N1 110.4(16) . .
H1d C1 H1c 109.7(12) . .
H1d C1 H1c 109.7(12) . 7_575
O4 N3 C2 113.6(2) . 7_575
O3 N3 C2 121.78(18) . 7_575
O3 N3 O4 124.06(17) . .

loop_
_geom_bond_atom_site_label_1
_geom_bond_atom_site_label_2
_geom_bond_distance
_geom_bond_site_symmetry_2
O1 N2 1.284(6) .
O2 N2 1.153(8) .
N1 C1 1.4847(19) .
N1 H1a 0.85(2) .
N1 H1b 0.889(18) 7_575
N1 H1b 0.889(18) .
N2 C2 1.3688(12) .
N2 O2A 1.357(9) .
N2 O1A 1.229(5) .
C2 N3 1.467(2) .
C2 N3 1.467(2) 7_575
C1 H1c 0.978(17) .
C1 H1c 0.978(17) 7_575
C1 H1d 0.96(3) .
N3 O4 1.235(3) .
N3 O3 1.211(3) .
